data_7246307
loop_
_publ_author_name
'McAllister, Linda J.'
'Taylor, James'
'Pridmore, Natalie E.'
'McEllin, Alice J.'
'Whitwood, Adrian C.'
'Karadakov, Peter B.'
'Bruce, Duncan W.'

_publ_section_title
;
 Halogen-bonded liquid-crystalline complexes formed from
 4-alkoxyphenylpyridines with iodine and with interhalogens
;
_journal_issue 11
_journal_name_full CrystEngComm
_journal_page_first 1683
_journal_page_last 1692
_journal_paper_doi 10.1039/D2CE01555B
_journal_volume 25
_journal_year 2023
_chemical_formula_moiety 'Br3, C21 H30 N O'
_chemical_formula_sum 'C21 H30 Br3 N O'
_chemical_formula_weight 552.19
_space_group_crystal_system monoclinic
_space_group_IT_number 14
_space_group_name_Hall '-P 2ybc'
_space_group_name_H-M_alt 'P 1 21/c 1'
_atom_sites_solution_hydrogens mixed
_atom_sites_solution_primary iterative
_audit_creation_date 2021-11-10
_audit_creation_method
;
Olex2 1.5-beta
(compiled 2021.11.04 svn.r5db059d7 for OlexSys, GUI svn.r6419)
;
_audit_update_record
;
2021-11-24 deposited with the CCDC.	2023-02-20 downloaded from the CCDC.
;
_cell_angle_alpha 90
_cell_angle_beta 95.637(2)
_cell_angle_gamma 90
_cell_formula_units_Z 4
_cell_length_a 4.63873(14)
_cell_length_b 56.6665(12)
_cell_length_c 8.4248(2)
_cell_measurement_reflns_used 4362
_cell_measurement_temperature 110.05(10)
_cell_measurement_theta_max 31.2120
_cell_measurement_theta_min 2.8690
_cell_volume 2203.84(10)
_computing_cell_refinement
;
CrysAlisPro, Agilent Technologies,
Version 1.171.36.28 (release 01-02-2013 CrysAlis171 .NET)
(compiled Feb  1 2013,16:14:44)
;
_computing_data_collection
;
CrysAlisPro, Agilent Technologies,
Version 1.171.36.28 (release 01-02-2013 CrysAlis171 .NET)
(compiled Feb  1 2013,16:14:44)
;
_computing_data_reduction
;
CrysAlisPro, Agilent Technologies,
Version 1.171.36.28 (release 01-02-2013 CrysAlis171 .NET)
(compiled Feb  1 2013,16:14:44)
;
_computing_molecular_graphics 'Olex2 1.5-beta (Dolomanov et al., 2009)'
_computing_publication_material 'Olex2 1.5-beta (Dolomanov et al., 2009)'
_computing_structure_refinement 'SHELXL 2018/3 (Sheldrick, 2015)'
_computing_structure_solution
;
Superflip  (Palatinus & Chapuis, 2007;Palatinus & van der Lee, 2008;
Palatinus et al., 2012)
;
_diffrn_ambient_temperature 110.05(10)
_diffrn_detector_area_resol_mean 16.1450
_diffrn_measured_fraction_theta_full 0.989
_diffrn_measured_fraction_theta_max 0.986
_diffrn_measurement_details
;
#__ type_ start__ end____ width___ exp.time_
  1 omega  -16.00   52.00   0.5000    8.0000
omega____ theta____ kappa____ phi______ frames
    -       33.6389  -99.0000  120.0000 136

#__ type_ start__ end____ width___ exp.time_
  2 omega  -17.00   83.00   0.5000    8.0000
omega____ theta____ kappa____ phi______ frames
    -       33.6389  -99.0000 -180.0000 200

#__ type_ start__ end____ width___ exp.time_
  3 omega  -15.00   69.00   0.5000    8.0000
omega____ theta____ kappa____ phi______ frames
    -       33.6389  -37.0000 -120.0000 168
;
_diffrn_measurement_device_type 'SuperNova, Single source at offset, Eos'
_diffrn_measurement_method '\w scans'
_diffrn_orient_matrix_UB_11 -0.1348453000
_diffrn_orient_matrix_UB_12 -0.0034585000
_diffrn_orient_matrix_UB_13 -0.0402544000
_diffrn_orient_matrix_UB_21 0.0728677000
_diffrn_orient_matrix_UB_22 -0.0077606000
_diffrn_orient_matrix_UB_23 -0.0487117000
_diffrn_orient_matrix_UB_31 -0.0108274000
_diffrn_orient_matrix_UB_32 -0.0091933000
_diffrn_orient_matrix_UB_33 0.0562289000
_diffrn_radiation_monochromator mirror
_diffrn_radiation_type 'Mo K\a'
_diffrn_radiation_wavelength 0.71073
_diffrn_reflns_av_R_equivalents 0.0302
_diffrn_reflns_av_unetI/netI 0.0606
_diffrn_reflns_Laue_measured_fraction_full 0.989
_diffrn_reflns_Laue_measured_fraction_max 0.986
_diffrn_reflns_limit_h_max 6
_diffrn_reflns_limit_h_min -6
_diffrn_reflns_limit_k_max 59
_diffrn_reflns_limit_k_min -79
_diffrn_reflns_limit_l_max 11
_diffrn_reflns_limit_l_min -6
_diffrn_reflns_number 10718
_diffrn_reflns_point_group_measured_fraction_full 0.989
_diffrn_reflns_point_group_measured_fraction_max 0.986
_diffrn_reflns_theta_full 25.242
_diffrn_reflns_theta_max 30.030
_diffrn_reflns_theta_min 3.022
_diffrn_source 'SuperNova (Mo) X-ray Source'
_exptl_absorpt_coefficient_mu 5.502
_exptl_absorpt_correction_T_max 0.567
_exptl_absorpt_correction_T_min 0.365
_exptl_absorpt_correction_type analytical
_exptl_absorpt_process_details
;
CrysAlisPro, Agilent Technologies,
Version 1.171.36.28 (release 01-02-2013 CrysAlis171 .NET)
(compiled Feb  1 2013,16:14:44)
Analytical numeric absorption correction using a multifaceted crystal
			model based on expressions derived by R.C. Clark & J.S. Reid.
(Clark, R. C. & Reid, J. S. (1995). Acta Cryst. A51, 887-897)
;
_exptl_crystal_colour 'clear yellow'
_exptl_crystal_colour_lustre clear
_exptl_crystal_colour_primary yellow
_exptl_crystal_density_diffrn 1.664
_exptl_crystal_description irregular
_exptl_crystal_F_000 1104
_exptl_crystal_size_max 0.3087
_exptl_crystal_size_mid 0.1563
_exptl_crystal_size_min 0.1294
_refine_diff_density_max 0.682
_refine_diff_density_min -1.870
_refine_diff_density_rms 0.133
_refine_ls_extinction_method none
_refine_ls_goodness_of_fit_ref 1.191
_refine_ls_hydrogen_treatment mixed
_refine_ls_matrix_type full
_refine_ls_number_parameters 240
_refine_ls_number_reflns 6356
_refine_ls_number_restraints 0
_refine_ls_restrained_S_all 1.191
_refine_ls_R_factor_all 0.0742
_refine_ls_R_factor_gt 0.0586
_refine_ls_shift/su_max 0.001
_refine_ls_shift/su_mean 0.000
_refine_ls_structure_factor_coef Fsqd
_refine_ls_weighting_details 'w=1/[\s^2^(Fo^2^)+(0.0128P)^2^+5.5741P] where P=(Fo^2^+2Fc^2^)/3'
_refine_ls_weighting_scheme calc
_refine_ls_wR_factor_gt 0.0960
_refine_ls_wR_factor_ref 0.1021
_reflns_Friedel_coverage 0.000
_reflns_number_gt 5350
_reflns_number_total 6356
_reflns_threshold_expression 'I > 2\s(I)'
_cod_data_source_file d2ce01555b2.cif
_cod_data_source_block dwb1329a
_cod_depositor_comments 'Adding full bibliography for 7246304--7246312.cif.'
_cod_original_cell_volume 2203.83(10)
_cod_database_code 7246307
_shelx_shelxl_version_number 2018/3
_chemical_oxdiff_formula 'C21 H30 Br3 N1 O1'
_chemical_oxdiff_usercomment 'James JAT30 repeat'
_shelx_space_group_comment
;
The symmetry employed for this shelxl refinement is uniquely defined
by the following loop, which should always be used as a source of
symmetry information in preference to the above space-group names.
They are only intended as comments.
;
_olex2_refinement_description
;
1. Fixed Uiso
 At 1.2 times of:
  All C(H) groups, All C(H,H) groups
 At 1.5 times of:
  All C(H,H,H) groups
2.a Secondary CH2 refined with riding coordinates:
 C12(H12A,H12B), C13(H13A,H13B), C14(H14A,H14B), C15(H15A,H15B), C16(H16A,
 H16B), C17(H17A,H17B), C18(H18A,H18B), C19(H19A,H19B), C20(H20A,H20B)
2.b Aromatic/amide H refined with riding coordinates:
 C1(H1), C2(H2), C4(H4), C5(H5), C7(H7), C8(H8), C10(H10), C11(H11)
2.c Idealised Me refined as rotating group:
 C21(H21A,H21B,H21C)
;
_olex2_date_sample_data_collection 1368694594.59
_olex2_submission_special_instructions 'No special instructions were received'

loop_
_space_group_symop_operation_xyz
'x, y, z'
'-x, y+1/2, -z+1/2'
'-x, -y, -z'
'x, -y-1/2, z-1/2'

loop_
_atom_site_label
_atom_site_type_symbol
_atom_site_fract_x
_atom_site_fract_y
_atom_site_fract_z
_atom_site_U_iso_or_equiv
_atom_site_adp_type
_atom_site_occupancy
_atom_site_site_symmetry_order
_atom_site_calc_flag
_atom_site_refinement_flags_posn
_atom_site_refinement_flags_adp
_atom_site_refinement_flags_occupancy
_atom_site_disorder_assembly
_atom_site_disorder_group
Br1 Br 1.36412(10) 0.23334(2) 0.97718(7) 0.02758(12) Uani 1 1 d . . . . .
Br2 Br 1.08444(9) 0.19236(2) 0.95288(5) 0.01901(10) Uani 1 1 d . . . . .
Br3 Br 0.81422(10) 0.15546(2) 0.92307(5) 0.02291(10) Uani 1 1 d . . . . .
C1 C 0.8693(10) 0.28876(8) 0.8403(6) 0.0254(10) Uani 1 1 d . . . . .
H1 H 0.969819 0.283461 0.754002 0.030 Uiso 1 1 calc R U . . .
C2 C 0.7014(10) 0.30861(8) 0.8227(6) 0.0235(9) Uani 1 1 d . . . . .
H2 H 0.685722 0.316942 0.724390 0.028 Uiso 1 1 calc R U . . .
C3 C 0.5512(8) 0.31677(7) 0.9500(5) 0.0161(8) Uani 1 1 d . . . . .
C4 C 0.5809(10) 0.30330(7) 1.0896(5) 0.0214(9) Uani 1 1 d . . . . .
H4 H 0.481618 0.307940 1.177891 0.026 Uiso 1 1 calc R U . . .
C5 C 0.7513(10) 0.28346(8) 1.1010(6) 0.0240(9) Uani 1 1 d . . . . .
H5 H 0.768604 0.274455 1.196632 0.029 Uiso 1 1 calc R U . . .
C6 C 0.3705(8) 0.33813(7) 0.9341(5) 0.0154(8) Uani 1 1 d . . . . .
C7 C 0.3363(9) 0.35124(7) 0.7910(5) 0.0195(8) Uani 1 1 d . . . . .
H7 H 0.435971 0.346332 0.703430 0.023 Uiso 1 1 calc R U . . .
C8 C 0.1635(9) 0.37081(8) 0.7751(5) 0.0203(8) Uani 1 1 d . . . . .
H8 H 0.143134 0.379211 0.677043 0.024 Uiso 1 1 calc R U . . .
C9 C 0.0172(9) 0.37848(7) 0.9024(5) 0.0169(8) Uani 1 1 d . . . . .
C10 C 0.0489(9) 0.36634(7) 1.0464(5) 0.0185(8) Uani 1 1 d . . . . .
H10 H -0.048075 0.371607 1.134151 0.022 Uiso 1 1 calc R U . . .
C11 C 0.2234(9) 0.34649(7) 1.0605(5) 0.0188(8) Uani 1 1 d . . . . .
H11 H 0.244237 0.338251 1.159154 0.023 Uiso 1 1 calc R U . . .
C12 C -0.3058(9) 0.40673(7) 0.9995(5) 0.0180(8) Uani 1 1 d . . . . .
H12A H -0.170483 0.412012 1.090819 0.022 Uiso 1 1 calc R U . . .
H12B H -0.430711 0.394120 1.036655 0.022 Uiso 1 1 calc R U . . .
C13 C -0.4886(9) 0.42723(7) 0.9322(5) 0.0198(8) Uani 1 1 d . . . . .
H13A H -0.616960 0.432379 1.012779 0.024 Uiso 1 1 calc R U . . .
H13B H -0.613446 0.421707 0.837377 0.024 Uiso 1 1 calc R U . . .
C14 C -0.3132(9) 0.44835(7) 0.8846(5) 0.0191(8) Uani 1 1 d . . . . .
H14A H -0.184067 0.453627 0.978472 0.023 Uiso 1 1 calc R U . . .
H14B H -0.189511 0.443374 0.801346 0.023 Uiso 1 1 calc R U . . .
C15 C -0.5003(9) 0.46901(7) 0.8220(5) 0.0197(8) Uani 1 1 d . . . . .
H15A H -0.627041 0.463762 0.727229 0.024 Uiso 1 1 calc R U . . .
H15B H -0.626558 0.473750 0.904691 0.024 Uiso 1 1 calc R U . . .
C16 C -0.3289(9) 0.49030(7) 0.7770(5) 0.0201(9) Uani 1 1 d . . . . .
H16A H -0.205143 0.485621 0.692991 0.024 Uiso 1 1 calc R U . . .
H16B H -0.199599 0.495370 0.871279 0.024 Uiso 1 1 calc R U . . .
C17 C -0.5155(9) 0.51117(7) 0.7169(5) 0.0204(9) Uani 1 1 d . . . . .
H17A H -0.644459 0.515487 0.799218 0.025 Uiso 1 1 calc R U . . .
H17B H -0.639631 0.506283 0.620160 0.025 Uiso 1 1 calc R U . . .
C18 C -0.3423(9) 0.53290(8) 0.6772(6) 0.0220(9) Uani 1 1 d . . . . .
H18A H -0.214293 0.537550 0.773048 0.026 Uiso 1 1 calc R U . . .
H18B H -0.217438 0.528722 0.592655 0.026 Uiso 1 1 calc R U . . .
C19 C -0.5293(9) 0.55384(7) 0.6217(6) 0.0212(9) Uani 1 1 d . . . . .
H19A H -0.667426 0.557086 0.701386 0.025 Uiso 1 1 calc R U . . .
H19B H -0.643280 0.549750 0.519841 0.025 Uiso 1 1 calc R U . . .
C20 C -0.3546(10) 0.57603(8) 0.5978(6) 0.0242(9) Uani 1 1 d . . . . .
H20A H -0.233783 0.579656 0.698266 0.029 Uiso 1 1 calc R U . . .
H20B H -0.222578 0.572950 0.514644 0.029 Uiso 1 1 calc R U . . .
C21 C -0.5399(11) 0.59741(8) 0.5492(6) 0.0287(10) Uani 1 1 d . . . . .
H21A H -0.678148 0.600125 0.628042 0.043 Uiso 1 1 calc R U . . .
H21B H -0.645711 0.594592 0.444371 0.043 Uiso 1 1 calc R U . . .
H21C H -0.415489 0.611300 0.543659 0.043 Uiso 1 1 calc R U . . .
N1 N 0.8936(8) 0.27675(6) 0.9772(5) 0.0211(8) Uani 1 1 d . . . . .
H1A H 1.017(11) 0.2633(9) 0.995(7) 0.037(16) Uiso 1 1 d . . . . .
O1 O -0.1481(6) 0.39819(5) 0.8732(3) 0.0182(6) Uani 1 1 d . . . . .

loop_
_atom_site_aniso_label
_atom_site_aniso_U_11
_atom_site_aniso_U_22
_atom_site_aniso_U_33
_atom_site_aniso_U_23
_atom_site_aniso_U_13
_atom_site_aniso_U_12
Br1 0.0251(2) 0.0153(2) 0.0429(3) -0.0025(2) 0.0062(2) 0.00084(17)
Br2 0.02167(19) 0.01741(19) 0.0184(2) -0.00181(16) 0.00425(15) 0.00335(15)
Br3 0.0288(2) 0.0195(2) 0.0210(2) -0.00309(18) 0.00555(17) -0.00234(17)
C1 0.028(2) 0.024(2) 0.026(2) 0.0016(19) 0.0090(19) 0.0014(18)
C2 0.029(2) 0.021(2) 0.022(2) 0.0034(18) 0.0107(18) 0.0043(18)
C3 0.0184(18) 0.0121(18) 0.018(2) -0.0018(16) 0.0015(15) -0.0028(15)
C4 0.031(2) 0.0126(19) 0.020(2) 0.0006(17) 0.0026(18) 0.0037(17)
C5 0.030(2) 0.021(2) 0.020(2) -0.0009(18) -0.0011(18) -0.0001(18)
C6 0.0149(17) 0.0138(18) 0.0170(19) 0.0013(15) -0.0005(15) -0.0013(14)
C7 0.027(2) 0.018(2) 0.015(2) -0.0018(16) 0.0057(16) 0.0004(16)
C8 0.026(2) 0.018(2) 0.017(2) 0.0018(17) 0.0030(17) 0.0002(16)
C9 0.0168(18) 0.0143(19) 0.019(2) 0.0012(16) 0.0010(15) -0.0011(15)
C10 0.0191(19) 0.020(2) 0.017(2) 0.0019(17) 0.0056(16) 0.0025(16)
C11 0.0203(19) 0.017(2) 0.020(2) 0.0057(17) 0.0058(16) -0.0020(15)
C12 0.0213(19) 0.0150(19) 0.018(2) -0.0003(16) 0.0053(16) 0.0013(15)
C13 0.0175(18) 0.018(2) 0.024(2) 0.0030(17) 0.0031(16) 0.0023(15)
C14 0.0177(19) 0.0143(19) 0.026(2) 0.0016(17) 0.0039(16) 0.0031(15)
C15 0.0165(18) 0.019(2) 0.024(2) -0.0018(18) 0.0014(16) 0.0026(15)
C16 0.0170(18) 0.017(2) 0.026(2) 0.0039(18) 0.0039(16) 0.0039(15)
C17 0.022(2) 0.016(2) 0.023(2) 0.0017(17) 0.0028(17) -0.0005(16)
C18 0.022(2) 0.018(2) 0.026(2) 0.0021(18) 0.0020(17) 0.0035(16)
C19 0.0186(19) 0.017(2) 0.028(2) 0.0000(18) 0.0009(17) 0.0024(16)
C20 0.026(2) 0.020(2) 0.027(2) 0.0049(19) 0.0035(18) 0.0027(17)
C21 0.038(3) 0.019(2) 0.031(3) 0.004(2) 0.012(2) 0.0040(19)
N1 0.0213(17) 0.0156(17) 0.026(2) -0.0003(16) 0.0007(15) 0.0015(14)
O1 0.0216(14) 0.0147(14) 0.0189(15) 0.0012(12) 0.0044(12) 0.0039(11)

loop_
_atom_type_symbol
_atom_type_description
_atom_type_scat_dispersion_real
_atom_type_scat_dispersion_imag
_atom_type_scat_source
C C 0.0033 0.0016 'International Tables Vol C Tables 4.2.6.8 and 6.1.1.4'
H H 0.0000 0.0000 'International Tables Vol C Tables 4.2.6.8 and 6.1.1.4'
Br Br -0.2901 2.4595 'International Tables Vol C Tables 4.2.6.8 and 6.1.1.4'
N N 0.0061 0.0033 'International Tables Vol C Tables 4.2.6.8 and 6.1.1.4'
O O 0.0106 0.0060 'International Tables Vol C Tables 4.2.6.8 and 6.1.1.4'

loop_
_exptl_crystal_face_index_h
_exptl_crystal_face_index_k
_exptl_crystal_face_index_l
_exptl_crystal_face_perp_dist
_exptl_oxdiff_crystal_face_indexfrac_h
_exptl_oxdiff_crystal_face_indexfrac_k
_exptl_oxdiff_crystal_face_indexfrac_l
_exptl_oxdiff_crystal_face_x
_exptl_oxdiff_crystal_face_y
_exptl_oxdiff_crystal_face_z
0 1 0 0.0742 0.0001 1.0000 -0.0000 -0.0035 -0.0078 -0.0092
0 -1 0 0.0552 -0.0001 -1.0000 0.0000 0.0035 0.0078 0.0092
0 3 -1 0.1114 -0.0001 2.9978 -1.0000 0.0299 0.0254 -0.0838
1 1 0 0.1080 1.0004 1.0011 -0.0001 -0.1384 0.0651 -0.0200
-1 0 -1 0.0610 -1.0007 -0.0032 -0.9998 0.1752 -0.0242 -0.0454
0 -4 1 0.0962 -0.0000 -3.9978 1.0001 -0.0264 -0.0177 0.0930
0 5 1 0.0798 0.0009 5.0022 0.9997 -0.0577 -0.0875 0.0102
0 -5 -1 0.1050 -0.0009 -5.0022 -0.9997 0.0577 0.0875 -0.0102
1 1 1 0.0916 1.0008 1.0032 0.9998 -0.1787 0.0164 0.0362
0 -1 -2 0.0911 -0.0009 -1.0044 -1.9998 0.0841 0.1051 -0.1032

loop_
_geom_angle_atom_site_label_1
_geom_angle_atom_site_label_2
_geom_angle_atom_site_label_3
_geom_angle
_geom_angle_site_symmetry_1
_geom_angle_site_symmetry_3
_geom_angle_publ_flag
Br3 Br2 Br1 177.79(2) . . ?
C2 C1 H1 119.6 . . ?
N1 C1 H1 119.6 . . ?
N1 C1 C2 120.8(4) . . ?
C1 C2 H2 119.8 . . ?
C1 C2 C3 120.3(4) . . ?
C3 C2 H2 119.8 . . ?
C2 C3 C6 121.3(4) . . ?
C4 C3 C2 116.4(4) . . ?
C4 C3 C6 122.3(4) . . ?
C3 C4 H4 119.5 . . ?
C5 C4 C3 121.0(4) . . ?
C5 C4 H4 119.5 . . ?
C4 C5 H5 120.0 . . ?
N1 C5 C4 120.0(4) . . ?
N1 C5 H5 120.0 . . ?
C7 C6 C3 121.7(4) . . ?
C11 C6 C3 121.6(4) . . ?
C11 C6 C7 116.6(4) . . ?
C6 C7 H7 119.1 . . ?
C8 C7 C6 121.7(4) . . ?
C8 C7 H7 119.1 . . ?
C7 C8 H8 119.9 . . ?
C7 C8 C9 120.2(4) . . ?
C9 C8 H8 119.9 . . ?
C10 C9 C8 120.0(4) . . ?
O1 C9 C8 115.1(4) . . ?
O1 C9 C10 124.9(4) . . ?
C9 C10 H10 120.4 . . ?
C11 C10 C9 119.2(4) . . ?
C11 C10 H10 120.4 . . ?
C6 C11 H11 118.9 . . ?
C10 C11 C6 122.3(4) . . ?
C10 C11 H11 118.9 . . ?
H12A C12 H12B 108.6 . . ?
C13 C12 H12A 110.4 . . ?
C13 C12 H12B 110.4 . . ?
O1 C12 H12A 110.4 . . ?
O1 C12 H12B 110.4 . . ?
O1 C12 C13 106.8(3) . . ?
C12 C13 H13A 108.7 . . ?
C12 C13 H13B 108.7 . . ?
C12 C13 C14 114.0(3) . . ?
H13A C13 H13B 107.6 . . ?
C14 C13 H13A 108.7 . . ?
C14 C13 H13B 108.7 . . ?
C13 C14 H14A 108.9 . . ?
C13 C14 H14B 108.9 . . ?
H14A C14 H14B 107.7 . . ?
C15 C14 C13 113.3(3) . . ?
C15 C14 H14A 108.9 . . ?
C15 C14 H14B 108.9 . . ?
C14 C15 H15A 108.8 . . ?
C14 C15 H15B 108.8 . . ?
H15A C15 H15B 107.7 . . ?
C16 C15 C14 113.9(3) . . ?
C16 C15 H15A 108.8 . . ?
C16 C15 H15B 108.8 . . ?
C15 C16 H16A 108.7 . . ?
C15 C16 H16B 108.7 . . ?
C15 C16 C17 114.0(3) . . ?
H16A C16 H16B 107.6 . . ?
C17 C16 H16A 108.7 . . ?
C17 C16 H16B 108.7 . . ?
C16 C17 H17A 108.8 . . ?
C16 C17 H17B 108.8 . . ?
C16 C17 C18 113.9(3) . . ?
H17A C17 H17B 107.7 . . ?
C18 C17 H17A 108.8 . . ?
C18 C17 H17B 108.8 . . ?
C17 C18 H18A 108.8 . . ?
C17 C18 H18B 108.8 . . ?
H18A C18 H18B 107.7 . . ?
C19 C18 C17 113.7(4) . . ?
C19 C18 H18A 108.8 . . ?
C19 C18 H18B 108.8 . . ?
C18 C19 H19A 109.0 . . ?
C18 C19 H19B 109.0 . . ?
C18 C19 C20 113.1(4) . . ?
H19A C19 H19B 107.8 . . ?
C20 C19 H19A 109.0 . . ?
C20 C19 H19B 109.0 . . ?
C19 C20 H20A 108.8 . . ?
C19 C20 H20B 108.8 . . ?
H20A C20 H20B 107.7 . . ?
C21 C20 C19 113.6(4) . . ?
C21 C20 H20A 108.8 . . ?
C21 C20 H20B 108.8 . . ?
C20 C21 H21A 109.5 . . ?
C20 C21 H21B 109.5 . . ?
C20 C21 H21C 109.5 . . ?
H21A C21 H21B 109.5 . . ?
H21A C21 H21C 109.5 . . ?
H21B C21 H21C 109.5 . . ?
C1 N1 C5 121.4(4) . . ?
C1 N1 H1A 123(3) . . ?
C5 N1 H1A 116(3) . . ?
C9 O1 C12 117.5(3) . . ?

loop_
_geom_bond_atom_site_label_1
_geom_bond_atom_site_label_2
_geom_bond_distance
_geom_bond_site_symmetry_2
_geom_bond_publ_flag
Br1 Br2 2.6584(6) . ?
Br2 Br3 2.4381(6) . ?
C1 H1 0.9500 . ?
C1 C2 1.367(6) . ?
C1 N1 1.335(6) . ?
C2 H2 0.9500 . ?
C2 C3 1.413(6) . ?
C3 C4 1.397(6) . ?
C3 C6 1.471(5) . ?
C4 H4 0.9500 . ?
C4 C5 1.372(6) . ?
C5 H5 0.9500 . ?
C5 N1 1.343(6) . ?
C6 C7 1.412(6) . ?
C6 C11 1.402(6) . ?
C7 H7 0.9500 . ?
C7 C8 1.367(6) . ?
C8 H8 0.9500 . ?
C8 C9 1.394(6) . ?
C9 C10 1.390(6) . ?
C9 O1 1.363(5) . ?
C10 H10 0.9500 . ?
C10 C11 1.384(6) . ?
C11 H11 0.9500 . ?
C12 H12A 0.9900 . ?
C12 H12B 0.9900 . ?
C12 C13 1.515(6) . ?
C12 O1 1.434(5) . ?
C13 H13A 0.9900 . ?
C13 H13B 0.9900 . ?
C13 C14 1.523(6) . ?
C14 H14A 0.9900 . ?
C14 H14B 0.9900 . ?
C14 C15 1.521(6) . ?
C15 H15A 0.9900 . ?
C15 H15B 0.9900 . ?
C15 C16 1.514(6) . ?
C16 H16A 0.9900 . ?
C16 H16B 0.9900 . ?
C16 C17 1.523(6) . ?
C17 H17A 0.9900 . ?
C17 H17B 0.9900 . ?
C17 C18 1.525(6) . ?
C18 H18A 0.9900 . ?
C18 H18B 0.9900 . ?
C18 C19 1.516(6) . ?
C19 H19A 0.9900 . ?
C19 H19B 0.9900 . ?
C19 C20 1.520(6) . ?
C20 H20A 0.9900 . ?
C20 H20B 0.9900 . ?
C20 C21 1.518(6) . ?
C21 H21A 0.9800 . ?
C21 H21B 0.9800 . ?
C21 H21C 0.9800 . ?
N1 H1A 0.96(5) . ?

loop_
_geom_hbond_atom_site_label_D
_geom_hbond_atom_site_label_H
_geom_hbond_atom_site_label_A
_geom_hbond_distance_DH
_geom_hbond_distance_HA
_geom_hbond_distance_DA
_geom_hbond_angle_DHA
_geom_hbond_site_symmetry_A
_geom_hbond_publ_flag
N1 H1A Br1 0.96(5) 2.35(5) 3.289(4) 165(5) . yes

loop_
_geom_torsion_atom_site_label_1
_geom_torsion_atom_site_label_2
_geom_torsion_atom_site_label_3
_geom_torsion_atom_site_label_4
_geom_torsion
_geom_torsion_site_symmetry_1
_geom_torsion_site_symmetry_2
_geom_torsion_site_symmetry_3
_geom_torsion_site_symmetry_4
_geom_torsion_publ_flag
C1 C2 C3 C4 -1.2(7) . . . . ?
C1 C2 C3 C6 179.7(4) . . . . ?
C2 C1 N1 C5 1.1(7) . . . . ?
C2 C3 C4 C5 1.0(6) . . . . ?
C2 C3 C6 C7 0.7(6) . . . . ?
C2 C3 C6 C11 -179.3(4) . . . . ?
C3 C4 C5 N1 0.2(7) . . . . ?
C3 C6 C7 C8 178.6(4) . . . . ?
C3 C6 C11 C10 -178.9(4) . . . . ?
C4 C3 C6 C7 -178.3(4) . . . . ?
C4 C3 C6 C11 1.7(6) . . . . ?
C4 C5 N1 C1 -1.3(7) . . . . ?
C6 C3 C4 C5 -179.9(4) . . . . ?
C6 C7 C8 C9 0.6(7) . . . . ?
C7 C6 C11 C10 1.1(6) . . . . ?
C7 C8 C9 C10 0.6(6) . . . . ?
C7 C8 C9 O1 179.9(4) . . . . ?
C8 C9 C10 C11 -0.9(6) . . . . ?
C8 C9 O1 C12 179.4(4) . . . . ?
C9 C10 C11 C6 0.0(6) . . . . ?
C10 C9 O1 C12 -1.4(6) . . . . ?
C11 C6 C7 C8 -1.4(6) . . . . ?
C12 C13 C14 C15 -178.3(4) . . . . ?
C13 C12 O1 C9 -175.3(3) . . . . ?
C13 C14 C15 C16 179.0(4) . . . . ?
C14 C15 C16 C17 -179.0(4) . . . . ?
C15 C16 C17 C18 177.9(4) . . . . ?
C16 C17 C18 C19 -178.5(4) . . . . ?
C17 C18 C19 C20 174.5(4) . . . . ?
C18 C19 C20 C21 -177.5(4) . . . . ?
N1 C1 C2 C3 0.2(7) . . . . ?
O1 C9 C10 C11 179.9(4) . . . . ?
O1 C12 C13 C14 -64.8(5) . . . . ?
